data_7049080
loop_
_publ_author_name
'Bulatov, Evgeny'
'Haukka, Matti'

_publ_section_title
;
 Non-conventional synthesis and photophysical studies of platinum(ii)
 complexes with methylene bridged 2,2'-dipyridylamine derivatives.
;
_journal_issue 10
_journal_name_full 'Dalton transactions (Cambridge, England : 2003)'
_journal_page_first 3369
_journal_page_last 3379
_journal_paper_doi 10.1039/c8dt03912g
_journal_volume 48
_journal_year 2019
_chemical_formula_moiety 'C17 H15 I2 N3 Pt'
_chemical_formula_sum 'C17 H15 I2 N3 Pt'
_chemical_formula_weight 710.21
_chemical_name_systematic benzyldi(2-pyridyl)aminediiodoplatinum(II)
_space_group_crystal_system triclinic
_space_group_IT_number 2
_space_group_name_Hall '-P 1'
_space_group_name_H-M_alt 'P -1'
_symmetry_space_group_name_Hall '-P 1'
_symmetry_space_group_name_H-M 'P -1'
_atom_sites_solution_hydrogens geom
_audit_creation_date 2018-06-15
_audit_creation_method
;
Olex2 1.2
(compiled 2015.09.30 svn.r3233 for OlexSys, GUI svn.r5103)
;
_audit_update_record
;
2018-09-21 deposited with the CCDC.
2019-02-12 downloaded from the CCDC.
;
_cell_angle_alpha 75.880(4)
_cell_angle_beta 77.716(3)
_cell_angle_gamma 66.204(3)
_cell_formula_units_Z 2
_cell_length_a 9.2074(5)
_cell_length_b 9.2379(5)
_cell_length_c 12.4613(8)
_cell_measurement_reflns_used 23150
_cell_measurement_temperature 120
_cell_measurement_theta_max 27.88
_cell_measurement_theta_min 2.91
_cell_volume 932.67(10)
_computing_cell_refinement 'Denzo/Scalepack (Otwinowski & Minor, 1997)'
_computing_data_collection 'Collect (Bruker AXS BV, 1997-2008)'
_computing_data_reduction 'Denzo/Scalepack (Otwinowski & Minor, 1997)'
_computing_molecular_graphics 'Olex2 (Dolomanov et al., 2009)'
_computing_publication_material 'Olex2 (Dolomanov et al., 2009)'
_computing_structure_refinement 'ShelXL (Sheldrick, 2015)'
_computing_structure_solution 'ShelXT (Sheldrick, 2015)'
_diffrn_ambient_temperature 120.0
_diffrn_detector_area_resol_mean 16
_diffrn_measured_fraction_theta_full 0.992
_diffrn_measured_fraction_theta_max 0.990
_diffrn_measurement_device '\k-geometry diffractometer'
_diffrn_measurement_device_type 'Bruker KAPPA APEX II CCD'
_diffrn_measurement_method '\f scans and \w scans with \k offset'
_diffrn_radiation_monochromator 'horizontally mounted graphite crystal'
_diffrn_radiation_type MoK\a
_diffrn_radiation_wavelength 0.71073
_diffrn_reflns_av_R_equivalents 0.0300
_diffrn_reflns_av_unetI/netI 0.0394
_diffrn_reflns_Laue_measured_fraction_full 0.992
_diffrn_reflns_Laue_measured_fraction_max 0.990
_diffrn_reflns_limit_h_max 11
_diffrn_reflns_limit_h_min -11
_diffrn_reflns_limit_k_max 12
_diffrn_reflns_limit_k_min -12
_diffrn_reflns_limit_l_max 12
_diffrn_reflns_limit_l_min -16
_diffrn_reflns_number 11251
_diffrn_reflns_point_group_measured_fraction_full 0.992
_diffrn_reflns_point_group_measured_fraction_max 0.990
_diffrn_reflns_theta_full 26.000
_diffrn_reflns_theta_max 27.496
_diffrn_reflns_theta_min 2.803
_diffrn_source 'sealed tube'
_exptl_absorpt_coefficient_mu 10.834
_exptl_absorpt_correction_T_max 0.8070
_exptl_absorpt_correction_T_min 0.3775
_exptl_absorpt_correction_type numerical
_exptl_absorpt_process_details
;
SADABS-2012/1 (Bruker, 2012)
Additional spherical absorption correction applied with mu*r =  0.2000
Lambda/2 correction factor = 0.0015
;
_exptl_crystal_colour yellow
_exptl_crystal_density_diffrn 2.529
_exptl_crystal_description plate
_exptl_crystal_F_000 644
_exptl_crystal_size_max 0.16
_exptl_crystal_size_mid 0.062
_exptl_crystal_size_min 0.02
_refine_diff_density_max 1.186
_refine_diff_density_min -1.252
_refine_diff_density_rms 0.177
_refine_ls_extinction_method none
_refine_ls_goodness_of_fit_ref 1.072
_refine_ls_hydrogen_treatment constr
_refine_ls_matrix_type full
_refine_ls_number_parameters 208
_refine_ls_number_reflns 4222
_refine_ls_number_restraints 0
_refine_ls_restrained_S_all 1.072
_refine_ls_R_factor_all 0.0353
_refine_ls_R_factor_gt 0.0275
_refine_ls_shift/su_max 0.001
_refine_ls_shift/su_mean 0.000
_refine_ls_structure_factor_coef Fsqd
_refine_ls_weighting_details 'w=1/[\s^2^(Fo^2^)+(0.0149P)^2^+3.2231P] where P=(Fo^2^+2Fc^2^)/3'
_refine_ls_weighting_scheme calc
_refine_ls_wR_factor_gt 0.0571
_refine_ls_wR_factor_ref 0.0605
_reflns_Friedel_coverage 0.000
_reflns_number_gt 3719
_reflns_number_total 4222
_reflns_threshold_expression 'I > 2\s(I)'
_cod_data_source_file c8dt03912g2.cif
_cod_data_source_block eb106chcl3
_cod_depositor_comments 'Adding full bibliography for 7049077--7049089.cif.'
_cod_original_cell_volume 932.68(10)
_cod_database_code 7049080
_shelx_space_group_comment
;
The symmetry employed for this shelxl refinement is uniquely defined
by the following loop, which should always be used as a source of
symmetry information in preference to the above space-group names.
They are only intended as comments.
;
_shelx_estimated_absorpt_t_max 0.812
_shelx_estimated_absorpt_t_min 0.276
_olex2_refinement_description
;
1. Fixed Uiso
 At 1.2 times of:
  All C(H) groups, All C(H,H) groups
2.a Secondary CH2 refined with riding coordinates:
 C11(H11A,H11B)
2.b Aromatic/amide H refined with riding coordinates:
 C2(H2), C3(H3), C4(H4), C5(H5), C7(H7), C8(H8), C9(H9), C10(H10), C13(H13),
 C14(H14), C15(H15), C16(H16), C17(H17)
;
_shelx_shelxl_version_number 2014/7
_olex2_submission_special_instructions 'No special instructions were received'

loop_
_space_group_symop_operation_xyz
'x, y, z'
'-x, -y, -z'

loop_
_atom_site_label
_atom_site_type_symbol
_atom_site_fract_x
_atom_site_fract_y
_atom_site_fract_z
_atom_site_U_iso_or_equiv
_atom_site_adp_type
_atom_site_occupancy
_atom_site_site_symmetry_order
_atom_site_calc_flag
_atom_site_refinement_flags_posn
Pt1 Pt 0.80144(2) 0.13018(2) 0.16078(2) 0.01641(6) Uani 1 1 d .
I1 I 0.94997(4) 0.30623(4) 0.03293(3) 0.02899(10) Uani 1 1 d .
I2 I 0.93866(4) 0.10414(4) 0.33005(3) 0.02382(9) Uani 1 1 d .
N1 N 0.6767(5) 0.1524(5) 0.0368(4) 0.0190(9) Uani 1 1 d .
N2 N 0.6632(5) 0.0078(5) 0.2600(3) 0.0186(9) Uani 1 1 d .
N3 N 0.4467(4) 0.2101(5) 0.1723(3) 0.0174(9) Uani 1 1 d .
C1 C 0.5170(6) 0.1948(6) 0.0607(4) 0.0182(10) Uani 1 1 d .
C2 C 0.4227(6) 0.2249(6) -0.0207(4) 0.0206(10) Uani 1 1 d .
H2 H 0.3098 0.2566 -0.0027 0.025 Uiso 1 1 calc R
C3 C 0.4940(6) 0.2085(6) -0.1284(4) 0.0240(11) Uani 1 1 d .
H3 H 0.4305 0.2311 -0.1858 0.029 Uiso 1 1 calc R
C4 C 0.6591(6) 0.1589(6) -0.1524(5) 0.0233(11) Uani 1 1 d .
H4 H 0.7104 0.1453 -0.2259 0.028 Uiso 1 1 calc R
C5 C 0.7470(6) 0.1297(6) -0.0682(4) 0.0221(11) Uani 1 1 d .
H5 H 0.8604 0.0925 -0.0837 0.026 Uiso 1 1 calc R
C6 C 0.5029(6) 0.0827(6) 0.2581(4) 0.0172(10) Uani 1 1 d .
C7 C 0.4001(6) 0.0299(6) 0.3435(5) 0.0233(11) Uani 1 1 d .
H7 H 0.2876 0.0867 0.3471 0.028 Uiso 1 1 calc R
C8 C 0.4616(6) -0.1046(6) 0.4226(4) 0.0231(11) Uani 1 1 d .
H8 H 0.3922 -0.1397 0.4813 0.028 Uiso 1 1 calc R
C9 C 0.6257(7) -0.1880(6) 0.4153(4) 0.0245(11) Uani 1 1 d .
H9 H 0.6699 -0.2851 0.4655 0.029 Uiso 1 1 calc R
C10 C 0.7232(6) -0.1273(6) 0.3339(4) 0.0220(11) Uani 1 1 d .
H10 H 0.8359 -0.1821 0.3298 0.026 Uiso 1 1 calc R
C11 C 0.2897(6) 0.3355(6) 0.1927(4) 0.0221(11) Uani 1 1 d .
H11A H 0.2080 0.2860 0.2176 0.027 Uiso 1 1 calc R
H11B H 0.2629 0.4118 0.1222 0.027 Uiso 1 1 calc R
C12 C 0.2849(6) 0.4261(6) 0.2799(4) 0.0198(10) Uani 1 1 d .
C13 C 0.4218(6) 0.4406(6) 0.2991(4) 0.0219(11) Uani 1 1 d .
H13 H 0.5224 0.3873 0.2592 0.026 Uiso 1 1 calc R
C14 C 0.4136(7) 0.5313(6) 0.3752(5) 0.0236(11) Uani 1 1 d .
H14 H 0.5079 0.5407 0.3869 0.028 Uiso 1 1 calc R
C15 C 0.2677(7) 0.6082(6) 0.4342(5) 0.0288(12) Uani 1 1 d .
H15 H 0.2620 0.6698 0.4870 0.035 Uiso 1 1 calc R
C16 C 0.1297(7) 0.5958(7) 0.4167(4) 0.0277(12) Uani 1 1 d .
H16 H 0.0298 0.6494 0.4572 0.033 Uiso 1 1 calc R
C17 C 0.1372(7) 0.5055(7) 0.3403(5) 0.0273(12) Uani 1 1 d .
H17 H 0.0424 0.4971 0.3287 0.033 Uiso 1 1 calc R

loop_
_atom_site_aniso_label
_atom_site_aniso_U_11
_atom_site_aniso_U_22
_atom_site_aniso_U_33
_atom_site_aniso_U_23
_atom_site_aniso_U_13
_atom_site_aniso_U_12
Pt1 0.01195(9) 0.01702(10) 0.02123(10) -0.00170(7) -0.00349(7) -0.00665(7)
I1 0.02088(17) 0.0283(2) 0.0391(2) 0.00924(16) -0.00954(15) -0.01628(15)
I2 0.01664(16) 0.0326(2) 0.02645(19) -0.00787(15) -0.00507(13) -0.01076(14)
N1 0.0122(19) 0.011(2) 0.030(2) -0.0013(17) -0.0013(17) -0.0034(16)
N2 0.0141(19) 0.026(2) 0.017(2) -0.0089(18) -0.0008(16) -0.0065(17)
N3 0.0104(18) 0.019(2) 0.022(2) -0.0049(17) -0.0014(16) -0.0043(17)
C1 0.019(2) 0.018(2) 0.021(3) -0.003(2) -0.005(2) -0.010(2)
C2 0.016(2) 0.026(3) 0.023(3) -0.004(2) -0.004(2) -0.010(2)
C3 0.029(3) 0.024(3) 0.021(3) -0.003(2) -0.008(2) -0.010(2)
C4 0.026(3) 0.022(3) 0.023(3) -0.007(2) -0.002(2) -0.009(2)
C5 0.020(2) 0.023(3) 0.021(3) -0.003(2) 0.002(2) -0.010(2)
C6 0.018(2) 0.018(2) 0.018(2) -0.0022(19) -0.0042(19) -0.009(2)
C7 0.019(2) 0.029(3) 0.028(3) -0.008(2) -0.002(2) -0.013(2)
C8 0.028(3) 0.028(3) 0.020(3) -0.005(2) 0.002(2) -0.020(2)
C9 0.032(3) 0.023(3) 0.022(3) 0.001(2) -0.008(2) -0.014(2)
C10 0.021(2) 0.022(3) 0.024(3) -0.001(2) -0.010(2) -0.006(2)
C11 0.016(2) 0.026(3) 0.023(3) -0.008(2) -0.004(2) -0.005(2)
C12 0.021(2) 0.018(2) 0.016(2) 0.0023(19) -0.002(2) -0.006(2)
C13 0.023(2) 0.019(3) 0.023(3) -0.002(2) 0.000(2) -0.010(2)
C14 0.031(3) 0.020(3) 0.025(3) -0.004(2) -0.005(2) -0.014(2)
C15 0.043(3) 0.020(3) 0.024(3) -0.002(2) -0.006(2) -0.012(2)
C16 0.028(3) 0.024(3) 0.019(3) -0.002(2) -0.004(2) 0.001(2)
C17 0.025(3) 0.031(3) 0.023(3) -0.006(2) -0.003(2) -0.008(2)

loop_
_atom_type_symbol
_atom_type_description
_atom_type_scat_dispersion_real
_atom_type_scat_dispersion_imag
_atom_type_scat_source
C C 0.0033 0.0016 'International Tables Vol C Tables 4.2.6.8 and 6.1.1.4'
H H 0.0000 0.0000 'International Tables Vol C Tables 4.2.6.8 and 6.1.1.4'
I I -0.4742 1.8119 'International Tables Vol C Tables 4.2.6.8 and 6.1.1.4'
N N 0.0061 0.0033 'International Tables Vol C Tables 4.2.6.8 and 6.1.1.4'
Pt Pt -1.7033 8.3905 'International Tables Vol C Tables 4.2.6.8 and 6.1.1.4'

loop_
_geom_angle_atom_site_label_1
_geom_angle_atom_site_label_2
_geom_angle_atom_site_label_3
_geom_angle
I1 Pt1 I2 91.811(14)
N1 Pt1 I1 91.85(12)
N1 Pt1 I2 175.24(11)
N1 Pt1 N2 85.31(16)
N2 Pt1 I1 174.62(11)
N2 Pt1 I2 90.80(11)
C1 N1 Pt1 117.9(3)
C1 N1 C5 119.1(5)
C5 N1 Pt1 123.0(3)
C6 N2 Pt1 115.9(3)
C10 N2 Pt1 122.8(3)
C10 N2 C6 120.7(4)
C1 N3 C11 119.1(4)
C6 N3 C1 119.4(4)
C6 N3 C11 119.0(4)
N1 C1 N3 118.3(4)
N1 C1 C2 121.4(5)
C2 C1 N3 120.3(4)
C1 C2 H2 120.4
C3 C2 C1 119.2(5)
C3 C2 H2 120.4
C2 C3 H3 120.3
C2 C3 C4 119.4(5)
C4 C3 H3 120.3
C3 C4 H4 120.6
C5 C4 C3 118.8(5)
C5 C4 H4 120.6
N1 C5 C4 121.9(5)
N1 C5 H5 119.1
C4 C5 H5 119.1
N2 C6 N3 118.9(4)
N2 C6 C7 118.8(4)
N3 C6 C7 122.3(4)
C6 C7 H7 119.9
C8 C7 C6 120.2(5)
C8 C7 H7 119.9
C7 C8 H8 120.3
C7 C8 C9 119.3(5)
C9 C8 H8 120.3
C8 C9 H9 120.7
C10 C9 C8 118.7(5)
C10 C9 H9 120.7
N2 C10 C9 121.8(5)
N2 C10 H10 119.1
C9 C10 H10 119.1
N3 C11 H11A 109.2
N3 C11 H11B 109.2
N3 C11 C12 112.0(4)
H11A C11 H11B 107.9
C12 C11 H11A 109.2
C12 C11 H11B 109.2
C13 C12 C11 121.9(5)
C13 C12 C17 118.5(5)
C17 C12 C11 119.5(5)
C12 C13 H13 119.5
C14 C13 C12 121.1(5)
C14 C13 H13 119.5
C13 C14 H14 120.1
C13 C14 C15 119.7(5)
C15 C14 H14 120.1
C14 C15 H15 119.8
C14 C15 C16 120.3(5)
C16 C15 H15 119.8
C15 C16 H16 119.9
C17 C16 C15 120.1(5)
C17 C16 H16 119.9
C12 C17 H17 119.9
C16 C17 C12 120.2(5)
C16 C17 H17 119.9

loop_
_geom_bond_atom_site_label_1
_geom_bond_atom_site_label_2
_geom_bond_distance
Pt1 I1 2.5801(4)
Pt1 I2 2.5971(4)
Pt1 N1 2.039(4)
Pt1 N2 2.058(4)
N1 C1 1.345(6)
N1 C5 1.356(7)
N2 C6 1.357(6)
N2 C10 1.345(6)
N3 C1 1.418(6)
N3 C6 1.388(6)
N3 C11 1.460(6)
C1 C2 1.380(7)
C2 H2 0.9500
C2 C3 1.379(7)
C3 H3 0.9500
C3 C4 1.386(7)
C4 H4 0.9500
C4 C5 1.370(8)
C5 H5 0.9500
C6 C7 1.399(7)
C7 H7 0.9500
C7 C8 1.381(7)
C8 H8 0.9500
C8 C9 1.386(7)
C9 H9 0.9500
C9 C10 1.375(7)
C10 H10 0.9500
C11 H11A 0.9900
C11 H11B 0.9900
C11 C12 1.509(7)
C12 C13 1.394(7)
C12 C17 1.408(7)
C13 H13 0.9500
C13 C14 1.384(7)
C14 H14 0.9500
C14 C15 1.384(8)
C15 H15 0.9500
C15 C16 1.386(8)
C16 H16 0.9500
C16 C17 1.386(8)
C17 H17 0.9500

loop_
_geom_torsion_atom_site_label_1
_geom_torsion_atom_site_label_2
_geom_torsion_atom_site_label_3
_geom_torsion_atom_site_label_4
_geom_torsion
Pt1 N1 C1 N3 -4.5(6)
Pt1 N1 C1 C2 174.7(4)
Pt1 N1 C5 C4 -174.2(4)
Pt1 N2 C6 N3 16.3(6)
Pt1 N2 C6 C7 -163.0(4)
Pt1 N2 C10 C9 165.9(4)
N1 C1 C2 C3 1.1(8)
N2 C6 C7 C8 -5.4(8)
N3 C1 C2 C3 -179.7(5)
N3 C6 C7 C8 175.3(5)
N3 C11 C12 C13 27.1(7)
N3 C11 C12 C17 -156.2(5)
C1 N1 C5 C4 4.3(8)
C1 N3 C6 N2 46.4(6)
C1 N3 C6 C7 -134.3(5)
C1 N3 C11 C12 -134.1(5)
C1 C2 C3 C4 1.4(8)
C2 C3 C4 C5 -1.0(8)
C3 C4 C5 N1 -1.9(8)
C5 N1 C1 N3 176.9(4)
C5 N1 C1 C2 -3.9(7)
C6 N2 C10 C9 -4.9(8)
C6 N3 C1 N1 -54.0(6)
C6 N3 C1 C2 126.8(5)
C6 N3 C11 C12 64.0(6)
C6 C7 C8 C9 -1.1(8)
C7 C8 C9 C10 4.6(8)
C8 C9 C10 N2 -1.7(8)
C10 N2 C6 N3 -172.3(4)
C10 N2 C6 C7 8.4(7)
C11 N3 C1 N1 144.1(5)
C11 N3 C1 C2 -35.1(7)
C11 N3 C6 N2 -151.7(5)
C11 N3 C6 C7 27.6(7)
C11 C12 C13 C14 176.5(5)
C11 C12 C17 C16 -176.8(5)
C12 C13 C14 C15 0.5(8)
C13 C12 C17 C16 0.1(8)
C13 C14 C15 C16 -0.5(8)
C14 C15 C16 C17 0.3(8)
C15 C16 C17 C12 -0.1(8)
C17 C12 C13 C14 -0.3(8)
